data_4003973
loop_
_publ_author_name
'Routledge, Kieran'
'Vir, Praveen'
'Cook, Nicholas'
'Murgatroyd, Philip A. E.'
'Ahmed, Sheikh J.'
'Savvin, Stanislav N.'
'Claridge, John B.'
'Alaria, Jonathan'

_publ_section_title
;
 Mode Crystallography Analysis through the Structural Phase Transition and
 Magnetic Critical Behavior of the Lacunar Spinel GaMo4Se8
;
_journal_name_full 'Chemistry of Materials'
_journal_paper_doi 10.1021/acs.chemmater.1c01448
_journal_year 2021
_chemical_formula_analytical N/A
_chemical_formula_iupac GaMo4Se8
_chemical_formula_moiety 'Ga Mo4 Se8'
_chemical_formula_structural GaMo4Se8
_chemical_formula_sum 'Ga Mo4 Se8'
_chemical_formula_weight 1085.2
_chemical_name_common GaMo4Se8
_chemical_name_systematic GaMo4Se8
_space_group_IT_number 160
_space_group_name_Hall 'R 3 -2"'
_space_group_name_H-M_alt 'R 3 m :H'
_symmetry_cell_setting trigonal
_symmetry_space_group_name_Hall 'R 3 -2"'
_symmetry_space_group_name_H-M 'R 3 m :H'
_cell_angle_alpha 90.0000
_cell_angle_beta 90.0000
_cell_angle_gamma 120.000
_cell_formula_units_Z 3
_cell_length_a 7.21984(4)
_cell_length_b 7.21984(4)
_cell_length_c 17.44441(12)
_cell_measurement_temperature 40
_cell_volume 787.485(8)
_computing_structure_refinement FULLPROF
_computing_structure_solution FULLPROF
_diffrn_ambient_temperature 40
_diffrn_detector '128 He-3 counting tubes'
_diffrn_measurement_device_type 'Two-axis diffractometer'
_diffrn_measurement_method High-resolution
_diffrn_radiation_monochromator Germanium
_diffrn_radiation_type Neutron
_diffrn_radiation_wavelength 1.59400
_diffrn_source 'nuclear reactor'
_diffrn_source_type 'High-resolution 2-axis diffractometer (D2B)'
_pd_char_colour Black
_pd_char_particle_morphology 'fine powder'
_pd_instr_location 'Institut Laue-Langevin (ILL) Grenoble'
_pd_meas_2theta_range_inc 0.050018
_pd_meas_2theta_range_max 159.95000
_pd_meas_2theta_range_min 0.05000
_pd_meas_number_of_points 3199
_pd_meas_scan_method cont
_pd_proc_2theta_range_inc 0.050018
_pd_proc_2theta_range_max 159.8544
_pd_proc_2theta_range_min -0.0456
_pd_proc_info_excluded_regions '146 -160 deg'
_pd_proc_ls_background_function 'Linear intrapolation between a set of background points'
_pd_proc_ls_pref_orient_corr No
_pd_proc_ls_profile_function 'Thompson-Cox-Hastings pseudo-Voigt (Axial divergence asymmetry)'
_pd_proc_ls_prof_R_factor 3.9888
_pd_proc_ls_prof_wR_expected 2.6289
_pd_proc_ls_prof_wR_factor 5.3343
_pd_proc_wavelength 1.594000
_pd_spec_mounting Vanadium
_pd_spec_mount_mode transmission
_pd_spec_shape cylinder
_pd_spec_size_axial 6
_pd_spec_size_equat 6
_pd_spec_size_thick 5
_refine_ls_goodness_of_fit_all 2.0291
_refine_ls_number_parameters 46
_refine_ls_number_reflns 224
_refine_ls_number_restraints 0
_refine_ls_R_I_factor 3.1209
_cod_data_source_file cm1c01448_si_005.cif
_cod_data_source_block GaMo4Se8_rhom
_cod_original_cell_volume 787.485(10)
_cod_original_sg_symbol_H-M 'R 3 m'
_cod_original_formula_sum 'Ga1 Mo4 Se8'
_cod_database_code 4003973
_pd_proc_ls_prof_cr_factor 8.1172
_pd_proc_ls_prof_cwr_factor 9.1038
_pd_proc_ls_prof_cwr_expected 4.4866
_pd_proc_ls_prof_chi2 4.1173
_pd_proc_ls_prof_echi2 4.1287

loop_
_symmetry_equiv_pos_as_xyz
x,y,z
-y,x-y,z
-x+y,-x,z
-y,-x,z
-x+y,y,z
x,x-y,z
x+2/3,y+1/3,z+1/3
-y+2/3,x-y+1/3,z+1/3
-x+y+2/3,-x+1/3,z+1/3
-y+2/3,-x+1/3,z+1/3
-x+y+2/3,y+1/3,z+1/3
x+2/3,x-y+1/3,z+1/3
x+1/3,y+2/3,z+2/3
-y+1/3,x-y+2/3,z+2/3
-x+y+1/3,-x+2/3,z+2/3
-y+1/3,-x+2/3,z+2/3
-x+y+1/3,y+2/3,z+2/3
x+1/3,x-y+2/3,z+2/3

loop_
_atom_site_label
_atom_site_fract_x
_atom_site_fract_y
_atom_site_fract_z
_atom_site_U_iso_or_equiv
_atom_site_occupancy
_atom_site_adp_type
_atom_site_type_symbol
Mo1 0.00000 0.00000 0.4017(3) 0.0045(11) 1.00000 Uiso Mo
Mo2 0.1972(2) 0.8028(2) 0.2002(3) 0.0013(5) 1.00000 Uiso Mo
Se1 0.00000 0.00000 0.6351(4) 0.0037(10) 1.00000 Uiso Se
Se2 0.5165(3) 0.4835(3) 0.1228(3) 0.0032(8) 1.00000 Uiso Se
Se3 0.00000 0.00000 0.1365(3) -0.0004(10) 1.00000 Uiso Se
Se4 0.8489(3) 0.1511(3) 0.2889(3) 0.0029(8) 1.00000 Uiso Se
Ga1 0.00000 0.00000 0.00000 0.0005(8) 1.00000 Uiso Ga

loop_
_atom_type_symbol
_atom_type_scat_length_neutron
_atom_type_scat_source
Mo 0.67150 V.F._Sears_Neutron_News_3_26_(1992)
Se 0.79700 V.F._Sears_Neutron_News_3_26_(1992)
Ga 0.72880 V.F._Sears_Neutron_News_3_26_(1992))

loop_
_geom_angle_atom_site_label_1
_geom_angle_atom_site_label_2
_geom_angle_atom_site_label_3
_geom_angle
_geom_angle_site_symmetry_1
_geom_angle_site_symmetry_3
_geom_angle_publ_flag
Mo2 Mo1 Mo2 62.0290(5) 7_445 8_555 ?
Mo2 Mo1 Mo2 62.0290(5) 7_445 9_455 ?
Mo2 Mo1 Se2 103.9985(6) 7_445 7_445 ?
Mo2 Mo1 Se2 54.3701(4) 7_445 8_555 ?
Mo2 Mo1 Se2 54.3701(4) 7_445 9_455 ?
Mo2 Mo1 Se4 99.6636(9) 7_445 1_455 ?
Mo2 Mo1 Se4 141.8002(10 7_445 2_545 ?
Mo2 Mo1 Se4 141.8002(10 7_445 3_665 ?
Mo2 Mo1 Mo2 62.0290(4) 8_555 9_455 ?
Mo2 Mo1 Se2 54.3700(4) 8_555 7_445 ?
Mo2 Mo1 Se2 103.9985(8) 8_555 8_555 ?
Mo2 Mo1 Se2 54.3700(4) 8_555 9_455 ?
Mo2 Mo1 Se4 141.8003(10 8_555 1_455 ?
Mo2 Mo1 Se4 99.6635(9) 8_555 2_545 ?
Mo2 Mo1 Se4 141.8002(10 8_555 3_665 ?
Mo2 Mo1 Se2 54.3700(4) 9_455 7_445 ?
Mo2 Mo1 Se2 54.3700(4) 9_455 8_555 ?
Mo2 Mo1 Se2 103.9985(8) 9_455 9_455 ?
Mo2 Mo1 Se4 141.8003(10 9_455 1_455 ?
Mo2 Mo1 Se4 141.8001(10 9_455 2_545 ?
Mo2 Mo1 Se4 99.6635(9) 9_455 3_665 ?
Se2 Mo1 Se2 106.2669(9) 7_445 8_555 ?
Se2 Mo1 Se2 106.2670(9) 7_445 9_455 ?
Se2 Mo1 Se4 156.3379(8) 7_445 1_455 ?
Se2 Mo1 Se4 87.4991(6) 7_445 2_545 ?
Se2 Mo1 Se4 87.4991(6) 7_445 3_665 ?
Se2 Mo1 Se2 106.2671(7) 8_555 9_455 ?
Se2 Mo1 Se4 87.4992(6) 8_555 1_455 ?
Se2 Mo1 Se4 156.3380(10 8_555 2_545 ?
Se2 Mo1 Se4 87.4991(6) 8_555 3_665 ?
Se2 Mo1 Se4 87.4992(6) 9_455 1_455 ?
Se2 Mo1 Se4 87.4991(6) 9_455 2_545 ?
Se2 Mo1 Se4 156.3380(10 9_455 3_665 ?
Se4 Mo1 Se4 73.6969(6) 1_455 2_545 ?
Se4 Mo1 Se4 73.6969(6) 1_455 3_665 ?
Se4 Mo1 Se4 73.6969(5) 2_545 3_665 ?
Mo1 Mo2 Mo2 58.9855(5) 13_554 2_665 ?
Mo1 Mo2 Mo2 58.9855(5) 13_554 3_565 ?
Mo1 Mo2 Se1 99.6319(9) 13_554 13_554 ?
Mo1 Mo2 Se2 54.8843(4) 13_554 2_665 ?
Mo1 Mo2 Se2 54.8843(4) 13_554 3_565 ?
Mo1 Mo2 Se3 102.2565(6) 13_554 1_565 ?
Mo1 Mo2 Se4 142.2536(9) 13_554 2_555 ?
Mo1 Mo2 Se4 142.2537(9) 13_554 3_675 ?
Mo2 Mo2 Mo2 60.0000(5) 2_665 3_565 ?
Mo2 Mo2 Se1 53.1268(4) 2_665 13_554 ?
Mo2 Mo2 Se2 101.9278(8) 2_665 2_665 ?
Mo2 Mo2 Se2 53.2396(4) 2_665 3_565 ?
Mo2 Mo2 Se3 142.1469(10 2_665 1_565 ?
Mo2 Mo2 Se4 100.5980(6) 2_665 2_555 ?
Mo2 Mo2 Se4 141.8022(12 2_665 3_675 ?
Mo2 Mo2 Se1 53.1268(4) 3_565 13_554 ?
Mo2 Mo2 Se2 53.2396(4) 3_565 2_665 ?
Mo2 Mo2 Se2 101.9279(8) 3_565 3_565 ?
Mo2 Mo2 Se3 142.1470(10 3_565 1_565 ?
Mo2 Mo2 Se4 141.8022(12 3_565 2_555 ?
Mo2 Mo2 Se4 100.5980(6) 3_565 3_675 ?
Se1 Mo2 Se2 103.8031(7) 13_554 2_665 ?
Se1 Mo2 Se2 103.8031(7) 13_554 3_565 ?
Se1 Mo2 Se3 158.1115(8) 13_554 1_565 ?
Se1 Mo2 Se4 88.7066(7) 13_554 2_555 ?
Se1 Mo2 Se4 88.7066(7) 13_554 3_675 ?
Se2 Mo2 Se2 107.2495(7) 2_665 3_565 ?
Se2 Mo2 Se3 88.9131(7) 2_665 1_565 ?
Se2 Mo2 Se4 157.4362(10 2_665 2_555 ?
Se2 Mo2 Se4 87.3698(6) 2_665 3_675 ?
Se2 Mo2 Se3 88.9131(7) 3_565 1_565 ?
Se2 Mo2 Se4 87.3698(6) 3_565 2_555 ?
Se2 Mo2 Se4 157.4362(10 3_565 3_675 ?
Se3 Mo2 Se4 73.9410(5) 1_565 2_555 ?
Se3 Mo2 Se4 73.9410(5) 1_565 3_675 ?
Se4 Mo2 Se4 74.0214(5) 2_555 3_675 ?
Mo2 Se1 Mo2 73.7465(6) 7_445 8_555 ?
Mo2 Se1 Mo2 73.7465(6) 7_445 9_455 ?
Mo2 Se1 Mo2 73.7465(5) 8_555 9_455 ?
Mo1 Se2 Mo2 70.7457(5) 13_554 2_665 ?
Mo1 Se2 Mo2 70.7457(5) 13_554 3_565 ?
Mo2 Se2 Mo2 73.5208(5) 2_665 3_565 ?
Mo2 Se3 Mo2 104.2939(9) 1_545 2_665 ?
Mo2 Se3 Mo2 104.2939(9) 1_545 3_455 ?
Mo2 Se3 Ga1 114.2535(8) 1_545 1_555 ?
Mo2 Se3 Mo2 104.2939(7) 2_665 3_455 ?
Mo2 Se3 Ga1 114.2535(9) 2_665 1_555 ?
Mo2 Se3 Ga1 114.2535(9) 3_455 1_555 ?
Mo1 Se4 Mo2 104.0993(7) 1_655 2_765 ?
Mo1 Se4 Mo2 104.0993(7) 1_655 3_555 ?
Mo1 Se4 Ga1 115.0541(7) 1_655 7_555 ?
Mo2 Se4 Mo2 103.6044(6) 2_765 3_555 ?
Mo2 Se4 Ga1 114.3139(8) 2_765 7_555 ?
Mo2 Se4 Ga1 114.3139(8) 3_555 7_555 ?
Se3 Ga1 Se4 108.7722(8) 1_555 13_444 ?
Se3 Ga1 Se4 108.7722(8) 1_555 14_544 ?
Se3 Ga1 Se4 108.7722(8) 1_555 15_554 ?
Se4 Ga1 Se4 110.1612(9) 13_444 14_544 ?
Se4 Ga1 Se4 110.1612(9) 13_444 15_554 ?
Se4 Ga1 Se4 110.1610(7) 14_544 15_554 ?

loop_
_geom_bond_atom_site_label_1
_geom_bond_atom_site_label_2
_geom_bond_distance
_geom_bond_site_symmetry_2
_geom_bond_publ_flag
Mo1 Mo2 2.861270(12 7_445 ?
Mo1 Mo2 2.861274(13 8_555 ?
Mo1 Mo2 2.861274(13 9_455 ?
Mo1 Se2 2.479176(9) 7_445 ?
Mo1 Se2 2.479170(12 8_555 ?
Mo1 Se2 2.479170(12 9_455 ?
Mo1 Se4 2.727741(10 1_455 ?
Mo1 Se4 2.727741(12 2_545 ?
Mo1 Se4 2.727741(12 3_665 ?
Mo2 Mo1 2.861270(12 13_554 ?
Mo2 Mo2 2.948570(16 2_665 ?
Mo2 Mo2 2.948570(16 3_565 ?
Mo2 Se1 2.456948(9) 13_554 ?
Mo2 Se2 2.463424(9) 2_665 ?
Mo2 Se2 2.463424(9) 3_565 ?
Mo2 Se3 2.704730(9) 1_565 ?
Mo2 Se4 2.717486(12 2_555 ?
Mo2 Se4 2.717485(12 3_675 ?
Se1 Mo2 2.456947(9) 7_445 ?
Se1 Mo2 2.456952(10 8_555 ?
Se1 Mo2 2.456952(10 9_455 ?
Se2 Mo1 2.479175(9) 13_554 ?
Se2 Mo2 2.463424(11 2_665 ?
Se2 Mo2 2.463424(11 3_565 ?
Se3 Mo2 2.704730(9) 1_545 ?
Se3 Mo2 2.704730(13 2_665 ?
Se3 Mo2 2.704730(13 3_455 ?
Se3 Ga1 2.381862(15 1_555 ?
Se4 Mo1 2.727741(10 1_655 ?
Se4 Mo2 2.717485(10 2_765 ?
Se4 Mo2 2.717485(10 3_555 ?
Se4 Ga1 2.407531(9) 7_555 ?
Ga1 Se3 2.381862(15 1_555 ?
Ga1 Se4 2.407531(9) 13_444 ?
Ga1 Se4 2.407537(12 14_544 ?
Ga1 Se4 2.407537(12 15_554 ?
